data_4324473
loop_
_publ_author_name
'Ian J. Casely'
'Joseph W. Ziller'
'Bruce J. Mincher'
'William J. Evans'

_publ_section_title
;
 Bismuth Coordination Chemistry with Allyl, Alkoxide, Aryloxide, and
 Tetraphenylborate Ligands and the {[2,6-(Me2NCH2)2C6H3]2Bi}+ Cation
;
_journal_name_full 'Inorganic Chemistry'
_journal_page_first 1513
_journal_page_last 1520
_journal_paper_doi 10.1021/ic102119y
_journal_volume 50
_journal_year 2011
_chemical_formula_sum 'C38 H59 Bi N4 O'
_chemical_formula_weight 796.87
_chemical_name_systematic
; 
 ? 
;
_space_group_IT_number 2
_symmetry_cell_setting triclinic
_symmetry_space_group_name_Hall '-P 1'
_symmetry_space_group_name_H-M 'P -1'
_atom_sites_solution_hydrogens geom
_atom_sites_solution_primary direct
_atom_sites_solution_secondary difmap
_audit_creation_method SHELXTL
_cell_angle_alpha 92.3499(7)
_cell_angle_beta 97.9458(7)
_cell_angle_gamma 99.2711(6)
_cell_formula_units_Z 2
_cell_length_a 9.6863(6)
_cell_length_b 10.5364(6)
_cell_length_c 18.3169(11)
_cell_measurement_reflns_used 9926
_cell_measurement_temperature 143(2)
_cell_measurement_theta_max 28.03
_cell_measurement_theta_min 2.28
_cell_volume 1823.43(19)
_computing_cell_refinement 'Bruker SAINT'
_computing_data_collection 'Bruker APEX2'
_computing_data_reduction 'Bruker SAINT'
_computing_molecular_graphics 'Bruker SHELXTL'
_computing_publication_material 'Bruker SHELXTL'
_computing_structure_refinement 'SHELXL-97 (Sheldrick, 2008)'
_computing_structure_solution 'SHELXS-97 (Sheldrick, 2008)'
_diffrn_ambient_temperature 143(2)
_diffrn_measured_fraction_theta_full 0.996
_diffrn_measured_fraction_theta_max 0.906
_diffrn_measurement_device_type 'Bruker APEX-II CCD'
_diffrn_measurement_method '\f and \w scans'
_diffrn_radiation_monochromator graphite
_diffrn_radiation_source 'fine-focus sealed tube'
_diffrn_radiation_type MoK\a
_diffrn_radiation_wavelength 0.71073
_diffrn_reflns_av_R_equivalents 0.0377
_diffrn_reflns_av_sigmaI/netI 0.0320
_diffrn_reflns_limit_h_max 12
_diffrn_reflns_limit_h_min -12
_diffrn_reflns_limit_k_max 13
_diffrn_reflns_limit_k_min -13
_diffrn_reflns_limit_l_max 24
_diffrn_reflns_limit_l_min 0
_diffrn_reflns_number 40729
_diffrn_reflns_theta_full 25.50
_diffrn_reflns_theta_max 28.50
_diffrn_reflns_theta_min 1.12
_exptl_absorpt_coefficient_mu 4.868
_exptl_absorpt_correction_T_max 0.7722
_exptl_absorpt_correction_T_min 0.3805
_exptl_absorpt_correction_type multi-scan
_exptl_absorpt_process_details 'Bruker TWINABS'
_exptl_crystal_colour yellow
_exptl_crystal_density_diffrn 1.451
_exptl_crystal_density_meas ?
_exptl_crystal_description irregular
_exptl_crystal_F_000 812
_exptl_crystal_size_max 0.25
_exptl_crystal_size_mid 0.19
_exptl_crystal_size_min 0.06
_refine_diff_density_max 2.027
_refine_diff_density_min -2.084
_refine_diff_density_rms 0.132
_refine_ls_extinction_method none
_refine_ls_goodness_of_fit_ref 1.056
_refine_ls_hydrogen_treatment constr
_refine_ls_matrix_type full
_refine_ls_number_parameters 411
_refine_ls_number_reflns 8364
_refine_ls_number_restraints 0
_refine_ls_restrained_S_all 1.056
_refine_ls_R_factor_all 0.0335
_refine_ls_R_factor_gt 0.0289
_refine_ls_shift/su_max 0.003
_refine_ls_shift/su_mean 0.000
_refine_ls_structure_factor_coef Fsqd
_refine_ls_weighting_details 'calc w=1/[\s^2^(Fo^2^)+(0.0463P)^2^+0.0000P] where P=(Fo^2^+2Fc^2^)/3'
_refine_ls_weighting_scheme calc
_refine_ls_wR_factor_gt 0.0686
_refine_ls_wR_factor_ref 0.0706
_reflns_number_gt 7591
_reflns_number_total 8364
_reflns_threshold_expression >2sigma(I)
_cod_data_source_file ic102119y_si_002_5.cif
_cod_data_source_block ijc19
_cod_depositor_comments
;
The following automatic conversions were performed:

'_exptl_crystal_density_meas' value 'none' was changed to '?' - the
value is perceived as not measured.

Automatic conversion script
Id: cif_fix_values 3008 2015-01-20 13:52:24Z robertas 
;
_cod_database_code 4324473

loop_
_symmetry_equiv_pos_as_xyz
'x, y, z'
'-x, -y, -z'

loop_
_atom_site_label
_atom_site_type_symbol
_atom_site_fract_x
_atom_site_fract_y
_atom_site_fract_z
_atom_site_U_iso_or_equiv
_atom_site_adp_type
_atom_site_occupancy
_atom_site_symmetry_multiplicity
_atom_site_calc_flag
_atom_site_refinement_flags
Bi1 Bi 0.883076(11) 0.822906(11) 0.727664(6) 0.01591(5) Uani 1 1 d .
O1 O 0.7405(3) 1.0985(2) 0.75428(13) 0.0231(5) Uani 1 1 d .
N1 N 0.6483(3) 0.6650(3) 0.69154(16) 0.0213(6) Uani 1 1 d .
N2 N 1.0535(3) 0.9402(3) 0.83262(15) 0.0178(5) Uani 1 1 d .
N3 N 1.1092(3) 0.5717(3) 0.84965(15) 0.0214(6) Uani 1 1 d .
N4 N 1.1101(3) 0.9389(3) 0.64041(15) 0.0198(6) Uani 1 1 d .
C1 C 0.8160(3) 0.7402(3) 0.82865(18) 0.0192(6) Uani 1 1 d .
C2 C 0.7060(4) 0.6348(3) 0.8243(2) 0.0221(7) Uani 1 1 d .
C3 C 0.6590(4) 0.5923(3) 0.8887(2) 0.0246(7) Uani 1 1 d .
H3A H 0.5838 0.5215 0.8862 0.029 Uiso 1 1 calc R
C4 C 0.7209(4) 0.6524(4) 0.9562(2) 0.0262(8) Uani 1 1 d .
H4A H 0.6894 0.6218 1.0001 0.031 Uiso 1 1 calc R
C5 C 0.8292(4) 0.7579(4) 0.96033(19) 0.0251(7) Uani 1 1 d .
H5A H 0.8714 0.7990 1.0070 0.030 Uiso 1 1 calc R
C6 C 0.8759(3) 0.8031(3) 0.89639(19) 0.0196(6) Uani 1 1 d .
C7 C 0.6443(4) 0.5703(3) 0.7494(2) 0.0237(7) Uani 1 1 d .
H7A H 0.6985 0.5021 0.7375 0.028 Uiso 1 1 calc R
H7B H 0.5452 0.5291 0.7502 0.028 Uiso 1 1 calc R
C8 C 0.6311(4) 0.6014(4) 0.6169(2) 0.0315(8) Uani 1 1 d .
H8A H 0.5411 0.5414 0.6077 0.047 Uiso 1 1 calc R
H8B H 0.7092 0.5538 0.6133 0.047 Uiso 1 1 calc R
H8C H 0.6316 0.6665 0.5803 0.047 Uiso 1 1 calc R
C9 C 0.5370(4) 0.7441(4) 0.6963(2) 0.0310(8) Uani 1 1 d .
H9A H 0.4441 0.6887 0.6869 0.046 Uiso 1 1 calc R
H9B H 0.5426 0.8088 0.6594 0.046 Uiso 1 1 calc R
H9C H 0.5504 0.7874 0.7458 0.046 Uiso 1 1 calc R
C10 C 0.9777(4) 0.9289(3) 0.89781(18) 0.0215(7) Uani 1 1 d .
H10A H 0.9244 1.0013 0.9003 0.026 Uiso 1 1 calc R
H10B H 1.0480 0.9369 0.9431 0.026 Uiso 1 1 calc R
C11 C 1.1868(4) 0.8877(4) 0.8468(2) 0.0255(7) Uani 1 1 d .
H11A H 1.2481 0.9364 0.8892 0.038 Uiso 1 1 calc R
H11B H 1.2350 0.8952 0.8032 0.038 Uiso 1 1 calc R
H11C H 1.1656 0.7968 0.8575 0.038 Uiso 1 1 calc R
C12 C 1.0833(4) 1.0769(3) 0.8148(2) 0.0247(7) Uani 1 1 d .
H12A H 1.1408 1.1281 0.8574 0.037 Uiso 1 1 calc R
H12B H 0.9940 1.1092 0.8029 0.037 Uiso 1 1 calc R
H12C H 1.1348 1.0838 0.7723 0.037 Uiso 1 1 calc R
C13 C 1.0084(3) 0.6719(3) 0.68674(18) 0.0183(6) Uani 1 1 d .
C14 C 1.0330(3) 0.5534(3) 0.71405(18) 0.0178(6) Uani 1 1 d .
C15 C 1.0916(4) 0.4692(3) 0.6707(2) 0.0221(7) Uani 1 1 d .
H15A H 1.1061 0.3885 0.6889 0.027 Uiso 1 1 calc R
C16 C 1.1287(4) 0.4994(3) 0.6030(2) 0.0258(7) Uani 1 1 d .
H16A H 1.1672 0.4400 0.5746 0.031 Uiso 1 1 calc R
C17 C 1.1091(4) 0.6175(4) 0.5765(2) 0.0254(7) Uani 1 1 d .
H17A H 1.1358 0.6399 0.5301 0.030 Uiso 1 1 calc R
C18 C 1.0503(3) 0.7038(3) 0.61760(18) 0.0200(7) Uani 1 1 d .
C19 C 1.0035(3) 0.5102(3) 0.78853(18) 0.0202(7) Uani 1 1 d .
H19A H 0.9097 0.5291 0.7966 0.024 Uiso 1 1 calc R
H19B H 0.9991 0.4157 0.7886 0.024 Uiso 1 1 calc R
C20 C 1.2493(4) 0.5438(4) 0.8437(2) 0.0325(9) Uani 1 1 d .
H20A H 1.2779 0.5740 0.7973 0.049 Uiso 1 1 calc R
H20B H 1.2478 0.4507 0.8445 0.049 Uiso 1 1 calc R
H20C H 1.3167 0.5880 0.8853 0.049 Uiso 1 1 calc R
C21 C 1.0663(4) 0.5291(4) 0.91939(19) 0.0276(8) Uani 1 1 d .
H21A H 0.9757 0.5556 0.9252 0.041 Uiso 1 1 calc R
H21B H 1.1383 0.5681 0.9605 0.041 Uiso 1 1 calc R
H21C H 1.0560 0.4350 0.9192 0.041 Uiso 1 1 calc R
C22 C 1.0377(4) 0.8335(3) 0.58710(18) 0.0216(7) Uani 1 1 d .
H22A H 1.0795 0.8402 0.5408 0.026 Uiso 1 1 calc R
H22B H 0.9366 0.8410 0.5754 0.026 Uiso 1 1 calc R
C23 C 1.0830(4) 1.0623(4) 0.6122(2) 0.0296(8) Uani 1 1 d .
H23A H 0.9810 1.0630 0.6046 0.044 Uiso 1 1 calc R
H23B H 1.1194 1.0734 0.5651 0.044 Uiso 1 1 calc R
H23C H 1.1306 1.1329 0.6479 0.044 Uiso 1 1 calc R
C24 C 1.2629(3) 0.9382(4) 0.6533(2) 0.0249(7) Uani 1 1 d .
H24A H 1.2806 0.8566 0.6734 0.037 Uiso 1 1 calc R
H24B H 1.3093 1.0100 0.6885 0.037 Uiso 1 1 calc R
H24C H 1.3008 0.9477 0.6065 0.037 Uiso 1 1 calc R
C25 C 0.6324(3) 1.1572(3) 0.74816(19) 0.0191(6) Uani 1 1 d .
C26 C 0.5754(3) 1.2006(3) 0.67772(18) 0.0177(6) Uani 1 1 d .
C27 C 0.4570(3) 1.2597(3) 0.67262(19) 0.0213(7) Uani 1 1 d .
H27A H 0.4198 1.2858 0.6259 0.026 Uiso 1 1 calc R
C28 C 0.3905(3) 1.2823(3) 0.73333(19) 0.0220(7) Uani 1 1 d .
H28A H 0.3084 1.3218 0.7282 0.026 Uiso 1 1 calc R
C29 C 0.4469(3) 1.2460(3) 0.8018(2) 0.0217(7) Uani 1 1 d .
H29A H 0.4028 1.2625 0.8436 0.026 Uiso 1 1 calc R
C30 C 0.5654(3) 1.1864(3) 0.81111(19) 0.0197(7) Uani 1 1 d .
C31 C 0.6493(3) 1.1825(3) 0.60980(18) 0.0192(6) Uani 1 1 d .
C32 C 0.5755(4) 1.2335(4) 0.53977(19) 0.0259(7) Uani 1 1 d .
H32A H 0.4779 1.1879 0.5284 0.039 Uiso 1 1 calc R
H32B H 0.6263 1.2192 0.4983 0.039 Uiso 1 1 calc R
H32C H 0.5755 1.3260 0.5481 0.039 Uiso 1 1 calc R
C33 C 0.8008(4) 1.2573(3) 0.62599(19) 0.0228(7) Uani 1 1 d .
H33A H 0.8504 1.2270 0.6705 0.034 Uiso 1 1 calc R
H33B H 0.7983 1.3495 0.6337 0.034 Uiso 1 1 calc R
H33C H 0.8507 1.2433 0.5841 0.034 Uiso 1 1 calc R
C34 C 0.6520(4) 1.0392(3) 0.59192(19) 0.0228(7) Uani 1 1 d .
H34A H 0.5549 0.9920 0.5814 0.034 Uiso 1 1 calc R
H34B H 0.7031 1.0041 0.6343 0.034 Uiso 1 1 calc R
H34C H 0.6997 1.0302 0.5486 0.034 Uiso 1 1 calc R
C35 C 0.6268(4) 1.1518(3) 0.88841(19) 0.0220(7) Uani 1 1 d .
C36 C 0.5456(4) 1.1944(4) 0.9492(2) 0.0310(8) Uani 1 1 d .
H36A H 0.4472 1.1504 0.9394 0.047 Uiso 1 1 calc R
H36B H 0.5483 1.2878 0.9496 0.047 Uiso 1 1 calc R
H36C H 0.5898 1.1720 0.9973 0.047 Uiso 1 1 calc R
C37 C 0.7796(4) 1.2230(4) 0.9076(2) 0.0251(7) Uani 1 1 d .
H37A H 0.8337 1.2035 0.8684 0.038 Uiso 1 1 calc R
H37B H 0.8227 1.1948 0.9545 0.038 Uiso 1 1 calc R
H37C H 0.7799 1.3160 0.9123 0.038 Uiso 1 1 calc R
C38 C 0.6208(4) 1.0059(4) 0.8898(2) 0.0273(8) Uani 1 1 d .
H38A H 0.6678 0.9757 0.8500 0.041 Uiso 1 1 calc R
H38B H 0.5219 0.9630 0.8830 0.041 Uiso 1 1 calc R
H38C H 0.6690 0.9855 0.9375 0.041 Uiso 1 1 calc R

loop_
_atom_site_aniso_label
_atom_site_aniso_U_11
_atom_site_aniso_U_22
_atom_site_aniso_U_33
_atom_site_aniso_U_23
_atom_site_aniso_U_13
_atom_site_aniso_U_12
Bi1 0.01413(7) 0.01671(7) 0.01678(7) 0.00089(4) 0.00259(4) 0.00201(4)
O1 0.0200(12) 0.0287(13) 0.0226(12) 0.0015(10) 0.0033(9) 0.0099(10)
N1 0.0199(14) 0.0186(14) 0.0236(15) 0.0022(11) -0.0007(11) 0.0011(11)
N2 0.0153(13) 0.0174(13) 0.0205(14) -0.0003(10) 0.0046(10) 0.0008(11)
N3 0.0207(14) 0.0262(15) 0.0179(14) -0.0001(11) 0.0028(11) 0.0061(12)
N4 0.0188(14) 0.0195(14) 0.0214(14) 0.0020(11) 0.0036(11) 0.0036(11)
C1 0.0174(15) 0.0197(16) 0.0216(16) 0.0009(12) 0.0054(12) 0.0046(13)
C2 0.0179(16) 0.0199(17) 0.0304(18) 0.0022(14) 0.0060(13) 0.0066(13)
C3 0.0163(16) 0.0212(17) 0.038(2) 0.0071(15) 0.0091(14) 0.0029(13)
C4 0.0257(18) 0.0291(19) 0.0298(19) 0.0116(15) 0.0166(15) 0.0094(15)
C5 0.0290(18) 0.0291(19) 0.0205(17) 0.0038(14) 0.0096(14) 0.0092(15)
C6 0.0181(15) 0.0189(16) 0.0243(17) 0.0016(13) 0.0073(13) 0.0071(13)
C7 0.0198(16) 0.0183(16) 0.0308(19) 0.0021(14) -0.0004(14) -0.0002(13)
C8 0.034(2) 0.0278(19) 0.0277(19) -0.0036(15) -0.0050(16) 0.0009(16)
C9 0.0211(18) 0.0247(19) 0.047(2) 0.0065(17) 0.0032(16) 0.0032(15)
C10 0.0224(16) 0.0211(17) 0.0199(16) -0.0029(13) 0.0050(13) 0.0001(13)
C11 0.0195(17) 0.0290(19) 0.0289(19) 0.0002(15) 0.0042(14) 0.0064(14)
C12 0.0280(18) 0.0172(16) 0.0274(18) -0.0005(13) 0.0072(15) -0.0029(14)
C13 0.0148(14) 0.0196(16) 0.0194(15) -0.0021(12) 0.0000(12) 0.0024(12)
C14 0.0135(14) 0.0187(16) 0.0203(16) -0.0007(12) 0.0007(12) 0.0019(12)
C15 0.0175(16) 0.0203(16) 0.0284(18) -0.0007(13) 0.0016(13) 0.0044(13)
C16 0.0227(17) 0.0242(18) 0.0305(19) -0.0068(14) 0.0039(14) 0.0059(14)
C17 0.0262(18) 0.0286(19) 0.0209(17) -0.0042(14) 0.0062(14) 0.0023(15)
C18 0.0175(15) 0.0191(16) 0.0226(17) -0.0006(13) 0.0031(13) 0.0012(13)
C19 0.0180(15) 0.0184(16) 0.0239(17) 0.0029(13) 0.0012(13) 0.0038(13)
C20 0.0194(17) 0.048(2) 0.029(2) -0.0028(17) -0.0016(15) 0.0095(17)
C21 0.033(2) 0.0305(19) 0.0215(17) 0.0043(14) 0.0059(15) 0.0113(16)
C22 0.0196(16) 0.0272(18) 0.0183(16) 0.0002(13) 0.0047(13) 0.0032(14)
C23 0.032(2) 0.0234(18) 0.033(2) 0.0051(15) 0.0034(16) 0.0062(16)
C24 0.0170(16) 0.0272(18) 0.0315(19) 0.0025(15) 0.0069(14) 0.0035(14)
C25 0.0156(15) 0.0175(15) 0.0238(16) 0.0000(12) 0.0029(12) 0.0018(13)
C26 0.0156(15) 0.0157(15) 0.0192(16) -0.0028(12) -0.0001(12) -0.0025(12)
C27 0.0208(16) 0.0175(16) 0.0237(17) -0.0007(13) -0.0005(13) 0.0009(13)
C28 0.0145(15) 0.0188(16) 0.0326(19) -0.0017(13) 0.0018(13) 0.0046(12)
C29 0.0177(16) 0.0190(16) 0.0283(18) -0.0009(13) 0.0079(13) -0.0004(13)
C30 0.0171(15) 0.0193(16) 0.0220(16) -0.0006(13) 0.0036(13) 0.0014(13)
C31 0.0201(16) 0.0176(16) 0.0189(16) -0.0010(12) 0.0019(13) 0.0018(13)
C32 0.0296(19) 0.0266(18) 0.0207(17) 0.0005(14) 0.0009(14) 0.0048(15)
C33 0.0217(17) 0.0233(17) 0.0226(17) 0.0003(13) 0.0052(13) 0.0001(14)
C34 0.0259(17) 0.0210(17) 0.0215(17) -0.0014(13) 0.0043(14) 0.0036(14)
C35 0.0214(16) 0.0257(18) 0.0202(16) 0.0002(13) 0.0070(13) 0.0048(14)
C36 0.034(2) 0.040(2) 0.0242(18) 0.0037(16) 0.0119(16) 0.0134(17)
C37 0.0219(17) 0.0276(18) 0.0242(18) -0.0025(14) -0.0003(14) 0.0040(14)
C38 0.0256(18) 0.0300(19) 0.0283(19) 0.0085(15) 0.0081(15) 0.0058(15)

loop_
_atom_type_symbol
_atom_type_description
_atom_type_scat_dispersion_real
_atom_type_scat_dispersion_imag
_atom_type_scat_source
C C 0.0033 0.0016 'International Tables Vol C Tables 4.2.6.8 and 6.1.1.4'
H H 0.0000 0.0000 'International Tables Vol C Tables 4.2.6.8 and 6.1.1.4'
N N 0.0061 0.0033 'International Tables Vol C Tables 4.2.6.8 and 6.1.1.4'
O O 0.0106 0.0060 'International Tables Vol C Tables 4.2.6.8 and 6.1.1.4'
Bi Bi -4.1077 10.2566 'International Tables Vol C Tables 4.2.6.8 and 6.1.1.4'

loop_
_geom_angle_atom_site_label_1
_geom_angle_atom_site_label_2
_geom_angle_atom_site_label_3
_geom_angle
C1 Bi1 C13 102.07(12)
C1 Bi1 N2 74.27(11)
C13 Bi1 N2 102.11(10)
C1 Bi1 N1 71.23(11)
C13 Bi1 N1 90.90(10)
N2 Bi1 N1 144.97(9)
C1 Bi1 N4 151.38(10)
C13 Bi1 N4 67.49(10)
N2 Bi1 N4 81.85(8)
N1 Bi1 N4 132.96(8)
C1 Bi1 O1 93.21(9)
C13 Bi1 O1 164.27(9)
N2 Bi1 O1 78.28(7)
N1 Bi1 O1 97.61(8)
N4 Bi1 O1 97.21(7)
C25 O1 Bi1 149.8(2)
C8 N1 C9 110.1(3)
C8 N1 C7 111.8(3)
C9 N1 C7 109.7(3)
C8 N1 Bi1 114.1(2)
C9 N1 Bi1 105.0(2)
C7 N1 Bi1 105.87(19)
C11 N2 C12 110.2(3)
C11 N2 C10 110.5(3)
C12 N2 C10 109.9(3)
C11 N2 Bi1 113.4(2)
C12 N2 Bi1 107.1(2)
C10 N2 Bi1 105.44(19)
C20 N3 C19 112.3(3)
C20 N3 C21 110.0(3)
C19 N3 C21 109.2(3)
C22 N4 C24 110.8(3)
C22 N4 C23 109.3(3)
C24 N4 C23 109.7(3)
C22 N4 Bi1 81.06(17)
C24 N4 Bi1 129.5(2)
C23 N4 Bi1 111.7(2)
C6 C1 C2 120.6(3)
C6 C1 Bi1 118.2(2)
C2 C1 Bi1 120.9(2)
C3 C2 C1 119.3(3)
C3 C2 C7 122.2(3)
C1 C2 C7 118.5(3)
C4 C3 C2 120.3(3)
C3 C4 C5 120.3(3)
C6 C5 C4 120.2(3)
C1 C6 C5 119.4(3)
C1 C6 C10 118.8(3)
C5 C6 C10 121.4(3)
N1 C7 C2 110.9(3)
N2 C10 C6 113.5(3)
C14 C13 C18 118.3(3)
C14 C13 Bi1 131.2(2)
C18 C13 Bi1 110.1(2)
C15 C14 C13 119.1(3)
C15 C14 C19 116.5(3)
C13 C14 C19 124.4(3)
C16 C15 C14 122.3(3)
C15 C16 C17 119.1(3)
C16 C17 C18 120.4(3)
C17 C18 C13 120.7(3)
C17 C18 C22 117.7(3)
C13 C18 C22 121.5(3)
N3 C19 C14 113.6(3)
N4 C22 C18 111.0(3)
O1 C25 C30 121.9(3)
O1 C25 C26 121.3(3)
C30 C25 C26 116.8(3)
C27 C26 C25 119.9(3)
C27 C26 C31 120.7(3)
C25 C26 C31 119.4(3)
C26 C27 C28 122.4(3)
C27 C28 C29 118.5(3)
C30 C29 C28 122.3(3)
C29 C30 C25 120.0(3)
C29 C30 C35 120.4(3)
C25 C30 C35 119.6(3)
C33 C31 C34 109.9(3)
C33 C31 C26 108.6(3)
C34 C31 C26 111.0(3)
C33 C31 C32 107.7(3)
C34 C31 C32 106.8(3)
C26 C31 C32 112.8(3)
C38 C35 C37 110.9(3)
C38 C35 C30 110.0(3)
C37 C35 C30 108.9(3)
C38 C35 C36 107.9(3)
C37 C35 C36 106.6(3)
C30 C35 C36 112.5(3)

loop_
_geom_bond_atom_site_label_1
_geom_bond_atom_site_label_2
_geom_bond_distance
Bi1 C1 2.210(3)
Bi1 C13 2.311(3)
Bi1 N2 2.494(3)
Bi1 N1 2.579(3)
Bi1 N4 3.025(3)
Bi1 O1 3.455(2)
O1 C25 1.293(4)
N1 C8 1.473(5)
N1 C9 1.474(5)
N1 C7 1.486(4)
N2 C11 1.480(4)
N2 C12 1.482(4)
N2 C10 1.485(4)
N3 C20 1.451(4)
N3 C19 1.460(4)
N3 C21 1.463(4)
N4 C22 1.466(4)
N4 C24 1.467(4)
N4 C23 1.468(4)
C1 C6 1.388(5)
C1 C2 1.401(5)
C2 C3 1.388(5)
C2 C7 1.505(5)
C3 C4 1.378(5)
C4 C5 1.392(5)
C5 C6 1.388(5)
C6 C10 1.516(5)
C13 C14 1.407(5)
C13 C18 1.420(5)
C14 C15 1.403(5)
C14 C19 1.506(5)
C15 C16 1.375(5)
C16 C17 1.386(5)
C17 C18 1.395(5)
C18 C22 1.514(5)
C25 C30 1.445(5)
C25 C26 1.453(5)
C26 C27 1.385(5)
C26 C31 1.539(4)
C27 C28 1.390(5)
C28 C29 1.391(5)
C29 C30 1.388(5)
C30 C35 1.540(5)
C31 C33 1.533(5)
C31 C34 1.537(5)
C31 C32 1.540(5)
C35 C38 1.531(5)
C35 C37 1.534(5)
C35 C36 1.541(5)
